data_1552440
loop_
_publ_author_name
'Chen, Jin'
'Hu, Chun-Li'
'Mao, Fei Fei'
'Zhang, Xiao-Han'
'Yang, Bing-Ping'
'Mao, Jiang-Gao'

_publ_section_title
;
 LiMg(IO3)3: An excellent SHG material designed by single-site aliovalent
 substitution
;
_journal_name_full 'Chemical Science'
_journal_paper_doi 10.1039/C9SC04832D
_journal_year 2019
_chemical_formula_sum 'I6 Li2 Mg2 O18'
_chemical_formula_weight 1111.90
_space_group_crystal_system hexagonal
_space_group_IT_number 173
_space_group_name_Hall 'P 6c'
_space_group_name_H-M_alt 'P 63'
_symmetry_space_group_name_Hall 'P 6c'
_symmetry_space_group_name_H-M 'P 63'
_atom_sites_solution_hydrogens none
_atom_sites_solution_primary direct
_atom_sites_solution_secondary difmap
_audit_creation_method SHELXL-2014/7
_audit_update_record
;
2019-09-03 deposited with the CCDC.    2019-10-15 downloaded from the CCDC.
;
_cell_angle_alpha 90
_cell_angle_beta 90
_cell_angle_gamma 120
_cell_formula_units_Z 1
_cell_length_a 9.41390(10)
_cell_length_b 9.41390(10)
_cell_length_c 5.18070(10)
_cell_measurement_reflns_used 4723
_cell_measurement_temperature 293(2)
_cell_measurement_theta_max 46.4400
_cell_measurement_theta_min 3.8830
_cell_volume 397.611(10)
_computing_structure_refinement 'SHELXL-2014/7 (Sheldrick, 2014)'
_diffrn_ambient_temperature 293(2)
_diffrn_measured_fraction_theta_full 0.989
_diffrn_measured_fraction_theta_max 0.993
_diffrn_measurement_device
;
Mercury2 (2x2 bin mode)
;
_diffrn_radiation_detector CCD
_diffrn_radiation_monochromator graphite
_diffrn_radiation_source 'fine-focus sealed tube'
_diffrn_radiation_type MoK\a
_diffrn_radiation_wavelength 0.71073
_diffrn_reflns_av_R_equivalents 0.0237
_diffrn_reflns_av_unetI/netI 0.0136
_diffrn_reflns_Laue_measured_fraction_full 0.989
_diffrn_reflns_Laue_measured_fraction_max 0.993
_diffrn_reflns_limit_h_max 13
_diffrn_reflns_limit_h_min -12
_diffrn_reflns_limit_k_max 13
_diffrn_reflns_limit_k_min -13
_diffrn_reflns_limit_l_max 7
_diffrn_reflns_limit_l_min -7
_diffrn_reflns_number 4904
_diffrn_reflns_point_group_measured_fraction_full 0.979
_diffrn_reflns_point_group_measured_fraction_max 0.987
_diffrn_reflns_theta_full 25.242
_diffrn_reflns_theta_max 30.487
_diffrn_reflns_theta_min 2.498
_exptl_absorpt_coefficient_mu 11.896
_exptl_absorpt_correction_T_max 1.00000
_exptl_absorpt_correction_T_min 0.80631
_exptl_absorpt_correction_type multi-scan
_exptl_crystal_colour colorless
_exptl_crystal_density_diffrn 4.644
_exptl_crystal_density_method 'not measured'
_exptl_crystal_description prismatic
_exptl_crystal_F_000 492
_exptl_crystal_size_max 0.0500
_exptl_crystal_size_mid 0.0400
_exptl_crystal_size_min 0.0300
_refine_diff_density_max 0.552
_refine_diff_density_min -0.510
_refine_diff_density_rms 0.120
_refine_ls_abs_structure_details
;
 Flack x determined using 336 quotients [(I+)-(I-)]/[(I+)+(I-)]
 (Parsons, Flack and Wagner, Acta Cryst. B69 (2013) 249-259).
;
_refine_ls_abs_structure_Flack -0.01(2)
_refine_ls_extinction_method none
_refine_ls_goodness_of_fit_ref 1.108
_refine_ls_hydrogen_treatment none
_refine_ls_matrix_type full
_refine_ls_number_parameters 43
_refine_ls_number_reflns 810
_refine_ls_number_restraints 1
_refine_ls_restrained_S_all 1.107
_refine_ls_R_factor_all 0.0133
_refine_ls_R_factor_gt 0.0127
_refine_ls_shift/su_max 0.000
_refine_ls_shift/su_mean 0.000
_refine_ls_structure_factor_coef Fsqd
_refine_ls_weighting_details 'w=1/[\s^2^(Fo^2^)+(0.0163P)^2^+0.1772P] where P=(Fo^2^+2Fc^2^)/3'
_refine_ls_weighting_scheme calc
_refine_ls_wR_factor_gt 0.0298
_refine_ls_wR_factor_ref 0.0301
_reflns_Friedel_coverage 0.804
_reflns_Friedel_fraction_full 0.967
_reflns_Friedel_fraction_max 0.978
_reflns_number_gt 785
_reflns_number_total 810
_reflns_threshold_expression 'I > 2\s(I)'
_cod_data_source_file c9sc04832d2.cif
_cod_data_source_block LiMg(IO3)3
_cod_original_cell_volume 397.611(11)
_cod_database_code 1552440
_shelx_shelxl_version_number 2014/7
_shelx_space_group_comment
;
The symmetry employed for this shelxl refinement is uniquely defined
by the following loop, which should always be used as a source of
symmetry information in preference to the above space-group names.
They are only intended as comments.
;

loop_
_space_group_symop_operation_xyz
'x, y, z'
'-y, x-y, z'
'-x+y, -x, z'
'-x, -y, z+1/2'
'y, -x+y, z+1/2'
'x-y, x, z+1/2'

loop_
_atom_site_label
_atom_site_type_symbol
_atom_site_fract_x
_atom_site_fract_y
_atom_site_fract_z
_atom_site_U_iso_or_equiv
_atom_site_adp_type
_atom_site_occupancy
_atom_site_site_symmetry_order
_atom_site_calc_flag
_atom_site_refinement_flags_posn
_atom_site_refinement_flags_adp
_atom_site_refinement_flags_occupancy
Li1 Li 0.0000 0.0000 0.046(2) 0.008(2) Uani 1 3 d S T P
Mg1 Mg -0.3333 0.3333 0.0077(4) 0.0092(5) Uani 1 3 d S T P
I1 I -0.34292(2) -0.02320(2) -0.06502(19) 0.00666(8) Uani 1 1 d . . .
O1 O -0.1428(3) 0.0498(4) -0.2015(5) 0.0105(6) Uani 1 1 d . . .
O2 O -0.4564(4) -0.1990(3) -0.2728(5) 0.0122(6) Uani 1 1 d . . .
O3 O -0.3898(4) 0.1232(3) -0.2135(6) 0.0113(5) Uani 1 1 d . . .

loop_
_atom_site_aniso_label
_atom_site_aniso_U_11
_atom_site_aniso_U_22
_atom_site_aniso_U_33
_atom_site_aniso_U_23
_atom_site_aniso_U_13
_atom_site_aniso_U_12
Li1 0.007(3) 0.007(3) 0.009(5) 0.000 0.000 0.0037(15)
Mg1 0.0083(6) 0.0083(6) 0.0111(11) 0.000 0.000 0.0042(3)
I1 0.00675(10) 0.00680(10) 0.00688(11) -0.0005(4) -0.00022(19) 0.00373(7)
O1 0.0057(12) 0.0114(13) 0.0130(14) -0.0017(10) 0.0020(10) 0.0031(11)
O2 0.0086(12) 0.0092(13) 0.0164(16) -0.0052(10) -0.0030(10) 0.0026(11)
O3 0.0133(13) 0.0096(13) 0.0146(12) -0.0009(11) -0.0031(11) 0.0084(11)

loop_
_atom_type_symbol
_atom_type_description
_atom_type_scat_dispersion_real
_atom_type_scat_dispersion_imag
_atom_type_scat_source
Li Li -0.0003 0.0001 'International Tables Vol C Tables 4.2.6.8 and 6.1.1.4'
O O 0.0106 0.0060 'International Tables Vol C Tables 4.2.6.8 and 6.1.1.4'
Mg Mg 0.0486 0.0363 'International Tables Vol C Tables 4.2.6.8 and 6.1.1.4'
I I -0.4742 1.8119 'International Tables Vol C Tables 4.2.6.8 and 6.1.1.4'

loop_
_geom_angle_atom_site_label_1
_geom_angle_atom_site_label_2
_geom_angle_atom_site_label_3
_geom_angle
_geom_angle_site_symmetry_1
_geom_angle_site_symmetry_3
O1 Li1 O1 85.7(4) . 3
O1 Li1 O1 85.7(4) . 2
O1 Li1 O1 85.7(4) 3 2
O1 Li1 O1 179.5(5) . 4
O1 Li1 O1 94.63(7) 3 4
O1 Li1 O1 94.63(7) 2 4
O1 Li1 O1 94.62(7) . 6
O1 Li1 O1 179.5(5) 3 6
O1 Li1 O1 94.63(7) 2 6
O1 Li1 O1 85.0(4) 4 6
O1 Li1 O1 94.63(7) . 5
O1 Li1 O1 94.63(7) 3 5
O1 Li1 O1 179.5(5) 2 5
O1 Li1 O1 85.0(4) 4 5
O1 Li1 O1 85.0(4) 6 5
O1 Li1 Li1 51.8(3) . 4_554
O1 Li1 Li1 51.8(3) 3 4_554
O1 Li1 Li1 51.8(3) 2 4_554
O1 Li1 Li1 128.7(3) 4 4_554
O1 Li1 Li1 128.7(3) 6 4_554
O1 Li1 Li1 128.7(3) 5 4_554
O1 Li1 Li1 128.2(3) . 4
O1 Li1 Li1 128.2(3) 3 4
O1 Li1 Li1 128.2(3) 2 4
O1 Li1 Li1 51.3(3) 4 4
O1 Li1 Li1 51.3(3) 6 4
O1 Li1 Li1 51.3(3) 5 4
Li1 Li1 Li1 180.0 4_554 4
O1 Li1 I1 32.07(8) . .
O1 Li1 I1 117.4(3) 3 .
O1 Li1 I1 92.8(2) 2 .
O1 Li1 I1 147.5(4) 4 .
O1 Li1 I1 62.89(8) 6 .
O1 Li1 I1 87.29(10) 5 .
Li1 Li1 I1 79.5(2) 4_554 .
Li1 Li1 I1 100.5(2) 4 .
O1 Li1 I1 92.8(2) . 3
O1 Li1 I1 32.07(8) 3 3
O1 Li1 I1 117.4(3) 2 3
O1 Li1 I1 87.29(10) 4 3
O1 Li1 I1 147.5(4) 6 3
O1 Li1 I1 62.89(8) 5 3
Li1 Li1 I1 79.5(2) 4_554 3
Li1 Li1 I1 100.5(2) 4 3
I1 Li1 I1 116.78(12) . 3
O1 Li1 I1 117.4(3) . 2
O1 Li1 I1 92.8(2) 3 2
O1 Li1 I1 32.07(8) 2 2
O1 Li1 I1 62.89(8) 4 2
O1 Li1 I1 87.29(10) 6 2
O1 Li1 I1 147.5(4) 5 2
Li1 Li1 I1 79.5(2) 4_554 2
Li1 Li1 I1 100.5(2) 4 2
I1 Li1 I1 116.78(12) . 2
I1 Li1 I1 116.78(12) 3 2
O2 Mg1 O2 92.85(12) 5 6_565
O2 Mg1 O2 92.85(12) 5 4_455
O2 Mg1 O2 92.85(12) 6_565 4_455
O2 Mg1 O3 90.57(10) 5 2_565
O2 Mg1 O3 83.45(10) 6_565 2_565
O2 Mg1 O3 175.08(10) 4_455 2_565
O2 Mg1 O3 175.08(10) 5 3_455
O2 Mg1 O3 90.57(10) 6_565 3_455
O2 Mg1 O3 83.45(10) 4_455 3_455
O3 Mg1 O3 93.33(13) 2_565 3_455
O2 Mg1 O3 83.45(10) 5 .
O2 Mg1 O3 175.09(10) 6_565 .
O2 Mg1 O3 90.57(10) 4_455 .
O3 Mg1 O3 93.33(13) 2_565 .
O3 Mg1 O3 93.33(13) 3_455 .
O2 Mg1 I1 55.21(8) 5 .
O2 Mg1 I1 147.69(11) 6_565 .
O2 Mg1 I1 84.91(8) 4_455 .
O3 Mg1 I1 99.95(8) 2_565 .
O3 Mg1 I1 121.01(10) 3_455 .
O3 Mg1 I1 29.30(8) . .
O2 Mg1 I1 84.91(8) 5 2_565
O2 Mg1 I1 55.21(8) 6_565 2_565
O2 Mg1 I1 147.69(11) 4_455 2_565
O3 Mg1 I1 29.30(8) 2_565 2_565
O3 Mg1 I1 99.95(8) 3_455 2_565
O3 Mg1 I1 121.01(10) . 2_565
I1 Mg1 I1 118.739(15) . 2_565
O2 Mg1 I1 147.69(11) 5 3_455
O2 Mg1 I1 84.91(8) 6_565 3_455
O2 Mg1 I1 55.21(8) 4_455 3_455
O3 Mg1 I1 121.01(10) 2_565 3_455
O3 Mg1 I1 29.30(8) 3_455 3_455
O3 Mg1 I1 99.95(8) . 3_455
I1 Mg1 I1 118.740(15) . 3_455
I1 Mg1 I1 118.739(15) 2_565 3_455
O1 I1 O2 98.18(13) . .
O1 I1 O3 98.61(13) . .
O2 I1 O3 100.73(14) . .
O1 I1 Li1 37.8(2) . .
O2 I1 Li1 106.60(15) . .
O3 I1 Li1 130.49(12) . .
O1 I1 Mg1 99.45(10) . .
O2 I1 Mg1 134.04(10) . .
O3 I1 Mg1 34.70(10) . .
Li1 I1 Mg1 113.27(4) . .
I1 O1 Li1 110.1(3) . .
I1 O1 Li1 146.09(18) . 4_554
Li1 O1 Li1 76.95(9) . 4_554
I1 O2 Mg1 146.14(17) . 4_454
I1 O3 Mg1 116.00(16) . .

loop_
_geom_bond_atom_site_label_1
_geom_bond_atom_site_label_2
_geom_bond_distance
_geom_bond_site_symmetry_2
Li1 O1 2.075(8) .
Li1 O1 2.075(8) 3
Li1 O1 2.075(8) 2
Li1 O1 2.088(8) 4
Li1 O1 2.088(8) 6
Li1 O1 2.088(8) 5
Li1 Li1 2.59035(4) 4_554
Li1 Li1 2.59035(5) 4
Li1 I1 3.178(2) .
Li1 I1 3.178(2) 3
Li1 I1 3.178(2) 2
Mg1 O2 2.076(3) 5
Mg1 O2 2.076(3) 6_565
Mg1 O2 2.076(3) 4_455
Mg1 O3 2.111(3) 2_565
Mg1 O3 2.111(3) 3_455
Mg1 O3 2.111(3) .
Mg1 I1 3.3336(3) .
Mg1 I1 3.3336(3) 2_565
Mg1 I1 3.3336(3) 3_455
I1 O1 1.797(3) .
I1 O2 1.809(3) .
I1 O3 1.815(3) .
O1 Li1 2.088(8) 4_554
O2 Mg1 2.076(3) 4_454
